data_4300233
loop_
_publ_author_name
'Maarten B. Dinger'
'Michael J. Scott'

_publ_section_title
;
Alkali Salts of C3-Symmetric, Linked Aryloxides: Selective Binding of
Substrates with Metal Aggregates
;
_journal_name_full 'Inorganic Chemistry'
_journal_page_first 1238
_journal_page_last 1254
_journal_volume 39
_journal_year 2000
_chemical_formula_sum 'C112.67 H175.34 Na6 O12.66'
_chemical_formula_weight 1870.42
_space_group_IT_number 14
_symmetry_cell_setting monoclinic
_symmetry_space_group_name_Hall '-P 2yn'
_symmetry_space_group_name_H-M 'P 1 21/n 1'
_atom_sites_solution_hydrogens geom
_atom_sites_solution_primary direct
_atom_sites_solution_secondary difmap
_audit_creation_method SHELXL-97
_cell_angle_alpha 90.00
_cell_angle_beta 93.4970(10)
_cell_angle_gamma 90.00
_cell_formula_units_Z 2
_cell_length_a 14.3125(2)
_cell_length_b 18.2525(4)
_cell_length_c 21.9963(4)
_cell_measurement_temperature 173(2)
_cell_volume 5735.59(18)
_computing_cell_refinement 'Bruker AXS Smart'
_computing_data_collection 'Bruker AXS Smart'
_computing_data_reduction 'Bruker AXS Saint'
_computing_structure_refinement 'SHELXL-97 (Sheldrick, 1997)'
_computing_structure_solution 'SHELXS-97 (Sheldrick, 1990)'
_diffrn_ambient_temperature 173(2)
_diffrn_measured_fraction_theta_full 0.909
_diffrn_measured_fraction_theta_max 0.909
_diffrn_measurement_device_type 'Siemens CCD'
_diffrn_radiation_monochromator graphite
_diffrn_radiation_source 'fine-focus sealed tube'
_diffrn_radiation_type MoK\a
_diffrn_radiation_wavelength 0.71073
_diffrn_reflns_av_R_equivalents 0.0371
_diffrn_reflns_av_sigmaI/netI 0.0514
_diffrn_reflns_limit_h_max 19
_diffrn_reflns_limit_h_min -18
_diffrn_reflns_limit_k_max 23
_diffrn_reflns_limit_k_min -22
_diffrn_reflns_limit_l_max 28
_diffrn_reflns_limit_l_min -24
_diffrn_reflns_number 39160
_diffrn_reflns_theta_full 29.40
_diffrn_reflns_theta_max 29.40
_diffrn_reflns_theta_min 1.65
_exptl_absorpt_coefficient_mu 0.088
_exptl_absorpt_correction_T_max 1.00
_exptl_absorpt_correction_T_min 0.87
_exptl_absorpt_correction_type SADABS
_exptl_crystal_density_diffrn 1.083
_exptl_crystal_density_method 'not measured'
_exptl_crystal_F_000 2037
_refine_diff_density_max 0.860
_refine_diff_density_min -0.341
_refine_diff_density_rms 0.085
_refine_ls_extinction_method none
_refine_ls_goodness_of_fit_ref 1.052
_refine_ls_hydrogen_treatment mixed
_refine_ls_matrix_type full
_refine_ls_number_parameters 615
_refine_ls_number_reflns 14389
_refine_ls_number_restraints 0
_refine_ls_restrained_S_all 1.052
_refine_ls_R_factor_all 0.1152
_refine_ls_R_factor_gt 0.0731
_refine_ls_shift/su_max 0.095
_refine_ls_shift/su_mean 0.004
_refine_ls_structure_factor_coef Fsqd
_refine_ls_weighting_details 'calc w=3D1/[\s^2^(Fo^2^)+(0.1117P)^2^+5.0451P] where P=3D(Fo^2^+2Fc^2^)/3'
_refine_ls_weighting_scheme calc
_refine_ls_wR_factor_gt 0.2002
_refine_ls_wR_factor_ref 0.2350
_reflns_number_gt 9413
_reflns_number_total 14389
_reflns_threshold_expression >2sigma(I)
_cod_database_code 4300233

loop_
_symmetry_equiv_pos_as_xyz
'x, y, z'
'-x+1/2, y+1/2, -z+1/2'
'-x, -y, -z'
'x-1/2, -y-1/2, z-1/2'

loop_
_atom_site_label
_atom_site_type_symbol
_atom_site_fract_x
_atom_site_fract_y
_atom_site_fract_z
_atom_site_U_iso_or_equiv
_atom_site_adp_type
_atom_site_occupancy
_atom_site_symmetry_multiplicity
_atom_site_calc_flag
_atom_site_refinement_flags
_atom_site_disorder_assembly
_atom_site_disorder_group
Na1 Na 1.12369(7) 0.60484(5) 0.02094(4) 0.0279(2) Uani 1 1 d . . .
Na2 Na 0.83741(7) 0.56651(5) -0.02098(4) 0.0279(2) Uani 1 1 d . . .
Na3 Na 0.98614(7) 0.43628(5) 0.10517(4) 0.0280(2) Uani 1 1 d . . .
O1 O 1.11493(11) 0.51448(9) 0.09312(7) 0.0261(4) Uani 1 1 d . . .
O2 O 0.97387(11) 0.63120(8) -0.02311(7) 0.0242(3) Uani 1 1 d . . .
O3 O 0.84822(11) 0.47514(9) 0.05546(8) 0.0253(4) Uani 1 1 d . . .
C1 C 0.94825(15) 0.60199(12) 0.10337(10) 0.0202(4) Uani 1 1 d . . .
H1A H 0.9641 0.5683 0.0708 0.024 Uiso 1 1 calc R . .
C2 C 1.02302(16) 0.58935(12) 0.15624(10) 0.0219(4) Uani 1 1 d . . .
C3 C 1.10609(16) 0.54897(13) 0.14576(11) 0.0241(5) Uani 1 1 d . . .
C4 C 1.17862(17) 0.54674(14) 0.19389(11) 0.0297(5) Uani 1 1 d . . .
C5 C 1.27265(19) 0.50736(17) 0.18535(13) 0.0387(6) Uani 1 1 d . . .
C6 C 1.3205(2) 0.5397(2) 0.13077(15) 0.0467(7) Uani 1 1 d . . .
H6A H 1.3312 0.5911 0.1373 0.070 Uiso 1 1 calc R . .
H6B H 1.2810 0.5329 0.0944 0.070 Uiso 1 1 calc R . .
H6C H 1.3792 0.5154 0.1265 0.070 Uiso 1 1 calc R . .
C7 C 1.2566(2) 0.42464(18) 0.17545(17) 0.0527(8) Uani 1 1 d . . .
H7A H 1.2353 0.4032 0.2120 0.079 Uiso 1 1 calc R . .
H7B H 1.3141 0.4019 0.1655 0.079 Uiso 1 1 calc R . .
H7C H 1.2101 0.4173 0.1426 0.079 Uiso 1 1 calc R . .
C8 C 1.3425(2) 0.5162(2) 0.24175(16) 0.0618(10) Uani 1 1 d . . .
H8A H 1.3541 0.5673 0.2491 0.093 Uiso 1 1 calc R . .
H8B H 1.4002 0.4921 0.2343 0.093 Uiso 1 1 calc R . .
H8C H 1.3162 0.4948 0.2767 0.093 Uiso 1 1 calc R . .
C9 C 1.16412(19) 0.58261(16) 0.24829(12) 0.0342(6) Uani 1 1 d . . .
H9A H 1.2124 0.5822 0.2786 0.041 Uiso 1 1 calc R . .
C10 C 1.08213(19) 0.61903(15) 0.26021(11) 0.0324(5) Uani 1 1 d . . .
C11 C 1.0727(2) 0.66042(17) 0.32087(12) 0.0410(7) Uani 1 1 d . . .
C12 C 1.1102(3) 0.6144(2) 0.37450(15) 0.0708(12) Uani 1 1 d . . .
H12A H 1.0764 0.5690 0.3751 0.106 Uiso 1 1 calc R . .
H12B H 1.1025 0.6405 0.4117 0.106 Uiso 1 1 calc R . .
H12C H 1.1754 0.6045 0.3706 0.106 Uiso 1 1 calc R . .
C13 C 0.9715(3) 0.6822(2) 0.33087(16) 0.0583(9) Uani 1 1 d . . .
H13A H 0.9325 0.6393 0.3287 0.087 Uiso 1 1 calc R . .
H13B H 0.9499 0.7163 0.2999 0.087 Uiso 1 1 calc R . .
H13C H 0.9685 0.7045 0.3702 0.087 Uiso 1 1 calc R . .
C14 C 1.1300(3) 0.7317(2) 0.31893(18) 0.0654(11) Uani 1 1 d . . .
H14A H 1.1947 0.7201 0.3149 0.098 Uiso 1 1 calc R . .
H14B H 1.1237 0.7588 0.3559 0.098 Uiso 1 1 calc R . .
H14C H 1.1072 0.7608 0.2848 0.098 Uiso 1 1 calc R . .
C15 C 1.01222(17) 0.62052(13) 0.21353(11) 0.0271(5) Uani 1 1 d . . .
H15A H 0.9558 0.6432 0.2207 0.033 Uiso 1 1 calc R . .
C16 C 0.95411(15) 0.68011(12) 0.07629(10) 0.0211(4) Uani 1 1 d . . .
C17 C 0.96317(15) 0.68936(12) 0.01247(10) 0.0216(4) Uani 1 1 d . . .
C18 C 0.96120(16) 0.76273(13) -0.01152(11) 0.0252(5) Uani 1 1 d . . .
C19 C 0.96743(19) 0.77651(14) -0.08052(12) 0.0324(6) Uani 1 1 d . . .
C20 C 1.0630(2) 0.75022(16) -0.10019(13) 0.0388(6) Uani 1 1 d . . .
H20A H 1.0640 0.7530 -0.1437 0.058 Uiso 1 1 calc R . .
H20B H 1.0731 0.7005 -0.0873 0.058 Uiso 1 1 calc R . .
H20C H 1.1115 0.7808 -0.0819 0.058 Uiso 1 1 calc R . .
C21 C 0.8888(2) 0.73623(18) -0.11706(13) 0.0435(7) Uani 1 1 d . . .
H21A H 0.8937 0.7454 -0.1597 0.065 Uiso 1 1 calc R . .
H21B H 0.8293 0.7534 -0.1050 0.065 Uiso 1 1 calc R . .
H21C H 0.8940 0.6846 -0.1094 0.065 Uiso 1 1 calc R . .
C22 C 0.9586(3) 0.85794(17) -0.09737(15) 0.0523(9) Uani 1 1 d . . .
H22A H 0.9629 0.8636 -0.1405 0.078 Uiso 1 1 calc R . .
H22B H 1.0080 0.8850 -0.0762 0.078 Uiso 1 1 calc R . .
H22C H 0.8992 0.8761 -0.0860 0.078 Uiso 1 1 calc R . .
C23 C 0.95210(18) 0.82096(13) 0.02807(12) 0.0304(5) Uani 1 1 d . . .
H23A H 0.9495 0.8680 0.0119 0.037 Uiso 1 1 calc R . .
C24 C 0.94666(18) 0.81303(13) 0.09099(12) 0.0305(5) Uani 1 1 d . . .
C25 C 0.9337(2) 0.88055(15) 0.13167(15) 0.0466(7) Uani 1 1 d . . .
C26 C 0.9985(4) 0.9416(2) 0.1171(2) 0.0832(15) Uani 1 1 d . . .
H26A H 0.9911 0.9814 0.1450 0.125 Uiso 1 1 calc R . .
H26B H 0.9838 0.9583 0.0763 0.125 Uiso 1 1 calc R . .
H26C H 1.0619 0.9244 0.1208 0.125 Uiso 1 1 calc R . .
C27 C 0.9516(6) 0.8636(2) 0.19710(19) 0.135(3) Uani 1 1 d . . .
H27A H 0.9422 0.9069 0.2207 0.202 Uiso 1 1 calc R . .
H27B H 1.0150 0.8470 0.2043 0.202 Uiso 1 1 calc R . .
H27C H 0.9094 0.8260 0.2087 0.202 Uiso 1 1 calc R . .
C28 C 0.8334(4) 0.9061(4) 0.1215(4) 0.158(4) Uani 1 1 d . . .
H28A H 0.8255 0.9514 0.1427 0.237 Uiso 1 1 calc R . .
H28B H 0.7922 0.8698 0.1367 0.237 Uiso 1 1 calc R . .
H28C H 0.8189 0.9132 0.0788 0.237 Uiso 1 1 calc R . .
C29 C 0.94909(17) 0.74202(13) 0.11356(11) 0.0275(5) Uani 1 1 d . . .
H29A H 0.9473 0.7352 0.1554 0.033 Uiso 1 1 calc R . .
C30 C 0.84792(15) 0.58131(12) 0.11968(10) 0.0211(4) Uani 1 1 d . . .
C31 C 0.80552(15) 0.51514(12) 0.09648(10) 0.0211(4) Uani 1 1 d . . .
C32 C 0.71667(16) 0.49406(12) 0.11824(11) 0.0235(5) Uani 1 1 d . . .
C33 C 0.66685(17) 0.42307(13) 0.09641(12) 0.0281(5) Uani 1 1 d . . .
C34 C 0.6407(2) 0.42813(18) 0.02788(14) 0.0448(7) Uani 1 1 d . . .
H34A H 0.6960 0.4370 0.0064 0.067 Uiso 1 1 calc R . .
H34B H 0.5972 0.4676 0.0203 0.067 Uiso 1 1 calc R . .
H34C H 0.6124 0.3829 0.0140 0.067 Uiso 1 1 calc R . .
C35 C 0.5758(2) 0.40931(17) 0.12814(15) 0.0429(7) Uani 1 1 d . . .
H35A H 0.5469 0.3651 0.1125 0.064 Uiso 1 1 calc R . .
H35B H 0.5339 0.4498 0.1205 0.064 Uiso 1 1 calc R . .
H35C H 0.5897 0.4044 0.1712 0.064 Uiso 1 1 calc R . .
C36 C 0.7291(2) 0.35622(15) 0.10998(16) 0.0431(7) Uani 1 1 d . . .
H36A H 0.7862 0.3613 0.0896 0.065 Uiso 1 1 calc R . .
H36B H 0.6969 0.3128 0.0958 0.065 Uiso 1 1 calc R . .
H36C H 0.7433 0.3526 0.1531 0.065 Uiso 1 1 calc R . .
C37 C 0.67532(17) 0.53901(13) 0.15979(11) 0.0275(5) Uani 1 1 d . . .
H37A H 0.6189 0.5240 0.1746 0.033 Uiso 1 1 calc R . .
C38 C 0.71349(17) 0.60563(13) 0.18079(11) 0.0274(5) Uani 1 1 d . . .
C39 C 0.66475(19) 0.64962(14) 0.22912(12) 0.0332(6) Uani 1 1 d . . .
C40 C 0.7092(2) 0.72498(16) 0.24040(15) 0.0447(7) Uani 1 1 d . . .
H40A H 0.7081 0.7517 0.2028 0.067 Uiso 1 1 calc R . .
H40B H 0.7727 0.7191 0.2562 0.067 Uiso 1 1 calc R . .
H40C H 0.6745 0.7514 0.2693 0.067 Uiso 1 1 calc R . .
C41 C 0.5610(2) 0.66191(18) 0.20951(17) 0.0500(8) Uani 1 1 d . . .
H41A H 0.5562 0.6882 0.1716 0.075 Uiso 1 1 calc R . .
H41B H 0.5319 0.6898 0.2402 0.075 Uiso 1 1 calc R . .
H41C H 0.5301 0.6154 0.2045 0.075 Uiso 1 1 calc R . .
C42 C 0.6718(3) 0.60580(19) 0.28858(15) 0.0579(10) Uani 1 1 d . . .
H42A H 0.7365 0.5988 0.3014 0.087 Uiso 1 1 calc R . .
H42B H 0.6422 0.5590 0.2821 0.087 Uiso 1 1 calc R . .
H42C H 0.6411 0.6322 0.3195 0.087 Uiso 1 1 calc R . .
C43 C 0.79891(16) 0.62540(13) 0.15904(11) 0.0254(5) Uani 1 1 d . . .
H43A H 0.8249 0.6701 0.1712 0.030 Uiso 1 1 calc R . .
O101 O 1.21118(17) 0.70198(13) 0.06926(12) 0.0558(6) Uani 1 1 d . . .
C101 C 1.2748(6) 0.7495(4) 0.0459(3) 0.182(5) Uani 1 1 d . . .
H10A H 1.2424 0.7891 0.0239 0.218 Uiso 1 1 calc R . .
H10B H 1.3136 0.7240 0.0181 0.218 Uiso 1 1 calc R . .
C102 C 1.3332(6) 0.7788(6) 0.0987(5) 0.204(5) Uani 1 1 d . . .
H10C H 1.3917 0.7520 0.1041 0.245 Uiso 1 1 calc R . .
H10D H 1.3472 0.8303 0.0927 0.245 Uiso 1 1 calc R . .
C103 C 1.2776(4) 0.7692(4) 0.1510(3) 0.116(2) Uani 1 1 d . . .
H10E H 1.2634 0.8161 0.1690 0.139 Uiso 1 1 calc R . .
H10F H 1.3104 0.7389 0.1816 0.139 Uiso 1 1 calc R . .
C104 C 1.1914(3) 0.7328(2) 0.1266(2) 0.0708(12) Uani 1 1 d . . .
H10G H 1.1732 0.6946 0.1543 0.085 Uiso 1 1 calc R . .
H10H H 1.1407 0.7679 0.1216 0.085 Uiso 1 1 calc R . .
O201 O 0.71665(14) 0.65733(12) -0.01185(10) 0.0441(5) Uani 1 1 d . . .
C201 C 0.6238(2) 0.6343(2) -0.0028(2) 0.0734(13) Uani 1 1 d . . .
H20D H 0.6245 0.5969 0.0285 0.088 Uiso 1 1 calc R . .
H20E H 0.5958 0.6136 -0.0402 0.088 Uiso 1 1 calc R . .
C202 C 0.5687(2) 0.6974(2) 0.0155(2) 0.0697(12) Uani 1 1 d . . .
H20F H 0.5236 0.6831 0.0445 0.084 Uiso 1 1 calc R . .
H20G H 0.5360 0.7202 -0.0195 0.084 Uiso 1 1 calc R . .
C203 C 0.6411(2) 0.7475(2) 0.04415(19) 0.0600(10) Uani 1 1 d . . .
H20H H 0.6229 0.7984 0.0384 0.072 Uiso 1 1 calc R . .
H20I H 0.6511 0.7378 0.0874 0.072 Uiso 1 1 calc R . .
C204 C 0.7264(2) 0.73071(18) 0.01168(17) 0.0491(8) Uani 1 1 d . . .
H20J H 0.7328 0.7652 -0.0214 0.059 Uiso 1 1 calc R . .
H20K H 0.7815 0.7343 0.0394 0.059 Uiso 1 1 calc R . .
O301 O 0.95183(16) 0.40833(12) 0.20790(9) 0.0473(5) Uani 1 1 d . . .
C301 C 0.8792(3) 0.4430(2) 0.24050(15) 0.0526(8) Uani 1 1 d . . .
H30A H 0.8228 0.4134 0.2376 0.063 Uiso 1 1 calc R . .
H30B H 0.8645 0.4908 0.2232 0.063 Uiso 1 1 calc R . .
C302 C 0.9141(3) 0.4505(3) 0.30474(17) 0.0744(12) Uani 1 1 d . . .
H30C H 0.9351 0.5002 0.3132 0.089 Uiso 1 1 calc R . .
H30D H 0.8653 0.4384 0.3318 0.089 Uiso 1 1 calc R . .
C303 C 0.9920(4) 0.3991(3) 0.3127(2) 0.0959(18) Uani 1 1 d . . .
H30E H 0.9716 0.3537 0.3307 0.115 Uiso 1 1 calc R . .
H30F H 1.0421 0.4199 0.3390 0.115 Uiso 1 1 calc R . .
C304 C 1.0240(3) 0.3857(3) 0.25087(18) 0.0723(12) Uani 1 1 d . . .
H30G H 1.0808 0.4132 0.2451 0.087 Uiso 1 1 calc R . .
H30H H 1.0373 0.3340 0.2456 0.087 Uiso 1 1 calc R . .
O401 O 1.3584(9) 0.9466(7) 0.0375(6) 0.108(4) Uiso 0.33 1 d P . .
C402 C 1.2567(14) 0.9689(11) 0.0367(9) 0.112(6) Uiso 0.33 1 d P . .
H40F H 1.2295 0.9557 0.0746 0.135 Uiso 0.33 1 calc PR . .
H40G H 1.2495 1.0212 0.0303 0.135 Uiso 0.33 1 calc PR . .
C404 C 1.2894(14) 0.9184(11) -0.0443(9) 0.110(6) Uiso 0.33 1 d P . .
H40H H 1.2791 0.9444 -0.0826 0.132 Uiso 0.33 1 calc PR . .
H40I H 1.2917 0.8664 -0.0530 0.132 Uiso 0.33 1 calc PR . .
C403 C 1.2182(15) 0.9320(11) -0.0089(9) 0.114(6) Uiso 0.33 1 d P . .
H40J H 1.1698 0.9606 -0.0307 0.136 Uiso 0.33 1 calc PR . .
H40K H 1.1910 0.8867 0.0049 0.136 Uiso 0.33 1 calc PR . .
C401 C 1.3764(18) 0.9410(15) -0.0150(12) 0.145(8) Uiso 0.33 1 d P . .
H40L H 1.4248 0.9046 -0.0198 0.174 Uiso 0.33 1 calc PR . .
H40M H 1.3967 0.9875 -0.0310 0.174 Uiso 0.33 1 calc PR . .

loop_
_atom_site_aniso_label
_atom_site_aniso_U_11
_atom_site_aniso_U_22
_atom_site_aniso_U_33
_atom_site_aniso_U_23
_atom_site_aniso_U_13
_atom_site_aniso_U_12
Na1 0.0270(5) 0.0268(5) 0.0302(5) -0.0052(4) 0.0028(4) -0.0003(4)
Na2 0.0263(5) 0.0280(5) 0.0296(5) -0.0037(4) 0.0024(4) 0.0015(4)
Na3 0.0306(5) 0.0275(5) 0.0262(5) -0.0026(4) 0.0037(4) 0.0010(4)
O1 0.0249(8) 0.0294(8) 0.0236(8) -0.0052(7) -0.0017(6) 0.0037(7)
O2 0.0285(8) 0.0208(8) 0.0238(8) -0.0023(6) 0.0049(6) 0.0006(6)
O3 0.0250(8) 0.0249(8) 0.0268(9) -0.0065(7) 0.0076(7) -0.0021(6)
C1 0.0206(10) 0.0207(10) 0.0193(10) -0.0022(8) 0.0014(8) -0.0013(8)
C2 0.0232(11) 0.0205(10) 0.0219(11) 0.0000(8) 0.0000(8) -0.0025(8)
C3 0.0243(11) 0.0252(11) 0.0227(11) -0.0002(9) 0.0010(9) -0.0020(9)
C4 0.0273(12) 0.0340(13) 0.0271(12) -0.0008(10) -0.0044(9) -0.0003(10)
C5 0.0286(13) 0.0513(17) 0.0351(14) -0.0024(12) -0.0070(11) 0.0077(12)
C6 0.0284(14) 0.062(2) 0.0499(18) -0.0007(15) 0.0044(12) 0.0087(13)
C7 0.0464(18) 0.0470(18) 0.064(2) 0.0047(16) -0.0046(16) 0.0163(14)
C8 0.0335(16) 0.102(3) 0.0482(19) -0.0090(19) -0.0143(14) 0.0202(18)
C9 0.0313(13) 0.0448(15) 0.0255(12) -0.0039(11) -0.0063(10) -0.0032(11)
C10 0.0372(14) 0.0370(14) 0.0227(12) -0.0036(10) -0.0011(10) -0.0066(11)
C11 0.0473(16) 0.0503(17) 0.0248(13) -0.0104(12) -0.0027(11) -0.0010(13)
C12 0.109(3) 0.080(3) 0.0231(15) -0.0056(16) -0.0048(18) 0.019(2)
C13 0.058(2) 0.079(2) 0.0382(17) -0.0272(17) 0.0045(15) 0.0011(18)
C14 0.075(3) 0.066(2) 0.055(2) -0.0265(18) -0.0005(19) -0.019(2)
C15 0.0285(12) 0.0296(12) 0.0233(11) -0.0032(9) 0.0019(9) 0.0001(9)
C16 0.0190(10) 0.0203(10) 0.0240(11) -0.0011(8) 0.0015(8) -0.0011(8)
C17 0.0178(10) 0.0220(10) 0.0250(11) -0.0022(9) 0.0030(8) -0.0008(8)
C18 0.0255(11) 0.0226(11) 0.0278(12) 0.0024(9) 0.0049(9) -0.0001(9)
C19 0.0419(14) 0.0264(12) 0.0296(13) 0.0062(10) 0.0087(11) 0.0051(10)
C20 0.0447(16) 0.0339(14) 0.0397(15) 0.0051(12) 0.0193(12) -0.0006(12)
C21 0.0482(17) 0.0523(18) 0.0295(14) 0.0044(13) -0.0018(12) 0.0066(14)
C22 0.081(2) 0.0334(15) 0.0437(18) 0.0140(13) 0.0156(16) 0.0156(15)
C23 0.0354(13) 0.0182(11) 0.0383(14) 0.0007(10) 0.0066(11) -0.0002(9)
C24 0.0369(13) 0.0207(11) 0.0345(14) -0.0063(10) 0.0070(11) -0.0032(10)
C25 0.065(2) 0.0260(13) 0.0499(18) -0.0143(13) 0.0142(15) -0.0063(13)
C26 0.150(5) 0.0385(19) 0.063(3) -0.0167(17) 0.024(3) -0.037(2)
C27 0.328(10) 0.038(2) 0.042(2) -0.0202(18) 0.042(4) -0.027(4)
C28 0.084(4) 0.131(5) 0.257(9) -0.147(6) 0.001(5) 0.035(4)
C29 0.0319(12) 0.0243(11) 0.0268(12) -0.0053(9) 0.0053(10) -0.0037(9)
C30 0.0209(10) 0.0215(10) 0.0212(11) 0.0001(8) 0.0037(8) 0.0000(8)
C31 0.0216(10) 0.0204(10) 0.0214(11) -0.0004(8) 0.0026(8) 0.0013(8)
C32 0.0226(11) 0.0216(10) 0.0267(11) -0.0011(9) 0.0046(9) -0.0006(8)
C33 0.0245(11) 0.0258(11) 0.0343(13) -0.0025(10) 0.0055(10) -0.0048(9)
C34 0.0478(17) 0.0482(17) 0.0378(16) -0.0035(13) -0.0030(13) -0.0182(14)
C35 0.0377(15) 0.0404(15) 0.0526(18) -0.0087(13) 0.0178(13) -0.0158(12)
C36 0.0377(15) 0.0260(13) 0.066(2) -0.0021(13) 0.0037(14) -0.0031(11)
C37 0.0243(11) 0.0291(12) 0.0300(12) 0.0012(10) 0.0088(9) -0.0014(9)
C38 0.0281(12) 0.0269(12) 0.0280(12) -0.0013(10) 0.0083(9) 0.0029(9)
C39 0.0351(13) 0.0319(13) 0.0343(14) -0.0068(11) 0.0150(11) 0.0020(10)
C40 0.0472(17) 0.0402(16) 0.0486(18) -0.0185(13) 0.0186(14) 0.0002(13)
C41 0.0340(15) 0.0487(18) 0.069(2) -0.0164(16) 0.0162(14) 0.0061(13)
C42 0.089(3) 0.0507(19) 0.0374(17) 0.0004(14) 0.0285(17) 0.0187(18)
C43 0.0276(11) 0.0227(11) 0.0261(12) -0.0042(9) 0.0043(9) -0.0001(9)
O101 0.0502(13) 0.0456(13) 0.0715(16) -0.0204(11) 0.0040(12) -0.0117(10)
C101 0.243(9) 0.168(7) 0.146(6) -0.104(6) 0.112(6) -0.158(7)
C102 0.136(6) 0.249(10) 0.237(10) -0.141(9) 0.086(7) -0.137(7)
C103 0.107(4) 0.139(5) 0.102(4) -0.055(4) -0.005(3) -0.049(4)
C104 0.067(3) 0.065(2) 0.082(3) -0.028(2) 0.016(2) -0.025(2)
O201 0.0361(10) 0.0448(12) 0.0511(13) -0.0063(10) 0.0001(9) 0.0073(9)
C201 0.0392(18) 0.050(2) 0.129(4) -0.011(2) -0.009(2) -0.0053(15)
C202 0.0311(16) 0.092(3) 0.087(3) -0.030(2) 0.0063(17) -0.0054(18)
C203 0.0424(18) 0.069(2) 0.069(2) -0.0225(19) 0.0065(16) 0.0011(16)
C204 0.0325(15) 0.0434(17) 0.072(2) -0.0063(15) 0.0044(14) 0.0031(13)
O301 0.0604(14) 0.0515(13) 0.0302(11) 0.0016(9) 0.0050(9) 0.0028(10)
C301 0.058(2) 0.064(2) 0.0357(16) 0.0041(15) 0.0036(14) 0.0086(17)
C302 0.076(3) 0.109(3) 0.0376(19) -0.007(2) 0.0029(18) 0.020(3)
C303 0.115(4) 0.117(4) 0.051(2) -0.011(3) -0.024(3) 0.046(3)
C304 0.067(2) 0.094(3) 0.056(2) 0.012(2) 0.0052(19) 0.025(2)

loop_
_atom_type_symbol
_atom_type_description
_atom_type_scat_dispersion_real
_atom_type_scat_dispersion_imag
_atom_type_scat_source
C C 0.0033 0.0016 'International Tables Vol C Tables 4.2.6.8 and 6.1.1.4'
H H 0.0000 0.0000 'International Tables Vol C Tables 4.2.6.8 and 6.1.1.4'
O O 0.0106 0.0060 'International Tables Vol C Tables 4.2.6.8 and 6.1.1.4'
Na Na 0.0362 0.0249 'International Tables Vol C Tables 4.2.6.8 and 6.1.1.4'

loop_
_geom_angle_atom_site_label_1
_geom_angle_atom_site_label_2
_geom_angle_atom_site_label_3
_geom_angle
_geom_angle_site_symmetry_1
_geom_angle_site_symmetry_3
_geom_angle_publ_flag
O3 Na1 O1 93.97(7) 3_765 . ?
O3 Na1 O2 91.41(7) 3_765 . ?
O1 Na1 O2 110.19(7) . . ?
O3 Na1 O101 133.91(8) 3_765 . ?
O1 Na1 O101 105.97(9) . . ?
O2 Na1 O101 118.25(8) . . ?
O3 Na1 C17 119.40(7) 3_765 . ?
O1 Na1 C17 111.53(7) . . ?
O2 Na1 C17 28.79(6) . . ?
O101 Na1 C17 91.53(8) . . ?
O3 Na1 C3 119.53(7) 3_765 . ?
O1 Na1 C3 25.68(6) . . ?
O2 Na1 C3 109.07(7) . . ?
O101 Na1 C3 85.10(8) . . ?
C17 Na1 C3 97.91(7) . . ?
O3 Na1 C16 138.61(7) 3_765 . ?
O1 Na1 C16 88.27(6) . . ?
O2 Na1 C16 49.80(6) . . ?
O101 Na1 C16 84.14(8) . . ?
C17 Na1 C16 27.40(6) . . ?
C3 Na1 C16 71.03(7) . . ?
O3 Na1 Na2 48.02(5) 3_765 3_765 ?
O1 Na1 Na2 46.38(5) . 3_765 ?
O2 Na1 Na2 110.94(5) . 3_765 ?
O101 Na1 Na2 130.17(7) . 3_765 ?
C17 Na1 Na2 133.98(6) . 3_765 ?
C3 Na1 Na2 71.63(5) . 3_765 ?
C16 Na1 Na2 125.26(5) . 3_765 ?
O3 Na1 Na3 46.28(5) 3_765 3_765 ?
O1 Na1 Na3 112.75(5) . 3_765 ?
O2 Na1 Na3 45.66(4) . 3_765 ?
O101 Na1 Na3 141.24(8) . 3_765 ?
C17 Na1 Na3 73.12(5) . 3_765 ?
C3 Na1 Na3 131.37(6) . 3_765 ?
C16 Na1 Na3 95.14(5) . 3_765 ?
Na2 Na1 Na3 81.13(3) 3_765 3_765 ?
O3 Na1 Na3 87.95(5) 3_765 . ?
O1 Na1 Na3 27.38(4) . . ?
O2 Na1 Na3 83.68(5) . . ?
O101 Na1 Na3 127.10(7) . . ?
C17 Na1 Na3 91.65(5) . . ?
C3 Na1 Na3 42.22(5) . . ?
C16 Na1 Na3 75.48(5) . . ?
Na2 Na1 Na3 50.05(3) 3_765 . ?
Na3 Na1 Na3 89.53(3) 3_765 . ?
O3 Na1 Na2 86.85(5) 3_765 . ?
O1 Na1 Na2 86.48(5) . . ?
O2 Na1 Na2 24.53(4) . . ?
O101 Na1 Na2 134.45(7) . . ?
C17 Na1 Na2 44.20(5) . . ?
C3 Na1 Na2 90.53(5) . . ?
C16 Na1 Na2 51.99(4) . . ?
Na2 Na1 Na2 90.27(3) 3_765 . ?
Na3 Na1 Na2 49.36(3) 3_765 . ?
Na3 Na1 Na2 59.46(2) . . ?
O2 Na2 O1 91.61(7) . 3_765 ?
O2 Na2 O3 111.09(7) . . ?
O1 Na2 O3 91.60(7) 3_765 . ?
O2 Na2 O201 105.33(7) . . ?
O1 Na2 O201 137.95(8) 3_765 . ?
O3 Na2 O201 116.19(8) . . ?
O2 Na2 C31 112.21(7) . . ?
O1 Na2 C31 119.38(7) 3_765 . ?
O3 Na2 C31 28.29(6) . . ?
O201 Na2 C31 89.74(7) . . ?
O2 Na2 C17 25.88(6) . . ?
O1 Na2 C17 117.36(7) 3_765 . ?
O3 Na2 C17 110.31(7) . . ?
O201 Na2 C17 83.45(7) . . ?
C31 Na2 C17 98.95(7) . . ?
O2 Na2 C30 89.20(6) . . ?
O1 Na2 C30 138.19(7) 3_765 . ?
O3 Na2 C30 49.86(6) . . ?
O201 Na2 C30 81.28(7) . . ?
C31 Na2 C30 27.48(6) . . ?
C17 Na2 C30 72.07(6) . . ?
O2 Na2 Na1 111.02(5) . 3_765 ?
O1 Na2 Na1 46.27(5) 3_765 3_765 ?
O3 Na2 Na1 45.74(4) . 3_765 ?
O201 Na2 Na1 143.42(7) . 3_765 ?
C31 Na2 Na1 73.13(5) . 3_765 ?
C17 Na2 Na1 130.25(6) . 3_765 ?
C30 Na2 Na1 95.03(5) . 3_765 ?
O2 Na2 Na3 45.21(5) . 3_765 ?
O1 Na2 Na3 47.01(5) 3_765 3_765 ?
O3 Na2 Na3 112.19(5) . 3_765 ?
O201 Na2 Na3 130.51(7) . 3_765 ?
C31 Na2 Na3 134.40(6) . 3_765 ?
C17 Na2 Na3 70.53(5) . 3_765 ?
C30 Na2 Na3 125.66(5) . 3_765 ?
Na1 Na2 Na3 80.85(3) 3_765 3_765 ?
O2 Na2 Na3 84.56(5) . . ?
O1 Na2 Na3 86.07(5) 3_765 . ?
O3 Na2 Na3 27.26(4) . . ?
O201 Na2 Na3 132.86(6) . . ?
C31 Na2 Na3 45.47(5) . . ?
C17 Na2 Na3 89.33(5) . . ?
C30 Na2 Na3 52.40(4) . . ?
Na1 Na2 Na3 49.61(3) 3_765 . ?
Na3 Na2 Na3 89.26(3) 3_765 . ?
O2 Na2 Na1 25.25(4) . . ?
O1 Na2 Na1 86.11(5) 3_765 . ?
O3 Na2 Na1 86.61(5) . . ?
O201 Na2 Na1 124.14(6) . . ?
C31 Na2 Na1 93.71(5) . . ?
C17 Na2 Na1 40.94(5) . . ?
C30 Na2 Na1 77.25(5) . . ?
Na1 Na2 Na1 89.73(3) 3_765 . ?
Na3 Na2 Na1 48.77(3) 3_765 . ?
Na3 Na2 Na1 59.62(2) . . ?
O2 Na3 O3 92.27(7) 3_765 . ?
O2 Na3 O1 90.13(6) 3_765 . ?
O3 Na3 O1 114.35(7) . . ?
O2 Na3 O301 134.85(8) 3_765 . ?
O3 Na3 O301 107.06(8) . . ?
O1 Na3 O301 116.18(8) . . ?
O2 Na3 C3 118.09(7) 3_765 . ?
O3 Na3 C3 114.62(7) . . ?
O1 Na3 C3 28.40(6) . . ?
O301 Na3 C3 90.73(8) . . ?
O2 Na3 C31 118.13(7) 3_765 . ?
O3 Na3 C31 25.90(6) . . ?
O1 Na3 C31 112.62(7) . . ?
O301 Na3 C31 86.32(8) . . ?
C3 Na3 C31 100.39(7) . . ?
O2 Na3 C2 137.67(7) 3_765 . ?
O3 Na3 C2 90.97(6) . . ?
O1 Na3 C2 50.75(6) . . ?
O301 Na3 C2 83.59(7) . . ?
C3 Na3 C2 27.92(6) . . ?
C31 Na3 C2 73.04(6) . . ?
O2 Na3 C1 124.92(7) 3_765 . ?
O3 Na3 C1 63.03(6) . . ?
O1 Na3 C1 62.71(6) . . ?
O301 Na3 C1 100.11(7) . . ?
C3 Na3 C1 51.92(6) . . ?
C31 Na3 C1 50.70(6) . . ?
C2 Na3 C1 29.33(6) . . ?
O2 Na3 Na1 47.26(5) 3_765 3_765 ?
O3 Na3 Na1 45.54(5) . 3_765 ?
O1 Na3 Na1 113.03(5) . 3_765 ?
O301 Na3 Na1 130.60(7) . 3_765 ?
C3 Na3 Na1 135.38(6) . 3_765 ?
C31 Na3 Na1 71.09(5) . 3_765 ?
C2 Na3 Na1 126.95(6) . 3_765 ?
C1 Na3 Na1 98.22(5) . 3_765 ?
O2 Na3 Na2 45.17(5) 3_765 3_765 ?
O3 Na3 Na2 114.21(5) . 3_765 ?
O1 Na3 Na2 45.55(4) . 3_765 ?
O301 Na3 Na2 138.72(7) . 3_765 ?
C3 Na3 Na2 72.97(6) . 3_765 ?
C31 Na3 Na2 133.15(6) . 3_765 ?
C2 Na3 Na2 95.87(5) . 3_765 ?
C1 Na3 Na2 98.75(5) . 3_765 ?
Na1 Na3 Na2 81.87(3) 3_765 3_765 ?
O2 Na3 Na2 85.61(5) 3_765 . ?
O3 Na3 Na2 28.00(4) . . ?
O1 Na3 Na2 87.17(5) . . ?
O301 Na3 Na2 128.85(6) . . ?
C3 Na3 Na2 94.15(6) . . ?
C31 Na3 Na2 42.72(5) . . ?
C2 Na3 Na2 77.94(5) . . ?
C1 Na3 Na2 48.96(4) . . ?
Na1 Na3 Na2 49.26(3) 3_765 . ?
Na2 Na3 Na2 90.74(3) 3_765 . ?
O2 Na3 Na1 84.17(5) 3_765 . ?
O3 Na3 Na1 88.63(5) . . ?
O1 Na3 Na1 26.62(4) . . ?
O301 Na3 Na1 135.15(7) . . ?
C3 Na3 Na1 45.33(5) . . ?
C31 Na3 Na1 92.70(5) . . ?
C2 Na3 Na1 53.72(5) . . ?
C1 Na3 Na1 49.65(4) . . ?
Na1 Na3 Na1 90.47(3) 3_765 . ?
Na2 Na3 Na1 49.10(3) 3_765 . ?
Na2 Na3 Na1 60.92(2) . . ?
C3 O1 Na1 105.89(14) . . ?
C3 O1 Na2 162.05(15) . 3_765 ?
Na1 O1 Na2 87.35(7) . 3_765 ?
C3 O1 Na3 94.13(13) . . ?
Na1 O1 Na3 126.00(8) . . ?
Na2 O1 Na3 87.44(6) 3_765 . ?
C17 O2 Na2 105.69(13) . . ?
C17 O2 Na3 159.31(15) . 3_765 ?
Na2 O2 Na3 89.62(6) . 3_765 ?
C17 O2 Na1 93.19(13) . . ?
Na2 O2 Na1 130.22(8) . . ?
Na3 O2 Na1 87.08(6) 3_765 . ?
C31 O3 Na1 162.80(15) . 3_765 ?
C31 O3 Na3 105.12(14) . . ?
Na1 O3 Na3 88.18(6) 3_765 . ?
C31 O3 Na2 94.70(13) . . ?
Na1 O3 Na2 86.24(6) 3_765 . ?
Na3 O3 Na2 124.74(8) . . ?
C30 C1 C16 112.72(18) . . ?
C30 C1 C2 113.44(18) . . ?
C16 C1 C2 112.00(17) . . ?
C30 C1 Na3 85.56(12) . . ?
C16 C1 Na3 153.78(14) . . ?
C2 C1 Na3 74.36(11) . . ?
C15 C2 C3 119.6(2) . . ?
C15 C2 C1 120.4(2) . . ?
C3 C2 C1 119.93(19) . . ?
C15 C2 Na3 132.75(16) . . ?
C3 C2 Na3 66.09(12) . . ?
C1 C2 Na3 76.31(12) . . ?
O1 C3 C2 120.6(2) . . ?
O1 C3 C4 121.7(2) . . ?
C2 C3 C4 117.8(2) . . ?
O1 C3 Na3 57.47(11) . . ?
C2 C3 Na3 85.99(13) . . ?
C4 C3 Na3 128.12(17) . . ?
O1 C3 Na1 48.44(11) . . ?
C2 C3 Na1 95.22(14) . . ?
C4 C3 Na1 126.56(16) . . ?
Na3 C3 Na1 92.45(7) . . ?
C9 C4 C3 118.8(2) . . ?
C9 C4 C5 120.0(2) . . ?
C3 C4 C5 121.2(2) . . ?
C6 C5 C7 109.7(3) . . ?
C6 C5 C4 110.4(2) . . ?
C7 C5 C4 110.4(2) . . ?
C6 C5 C8 106.8(3) . . ?
C7 C5 C8 107.4(3) . . ?
C4 C5 C8 112.1(2) . . ?
C10 C9 C4 124.1(2) . . ?
C9 C10 C15 116.7(2) . . ?
C9 C10 C11 121.1(2) . . ?
C15 C10 C11 122.1(2) . . ?
C12 C11 C13 108.9(3) . . ?
C12 C11 C14 109.0(3) . . ?
C13 C11 C14 107.1(3) . . ?
C12 C11 C10 110.8(3) . . ?
C13 C11 C10 112.6(2) . . ?
C14 C11 C10 108.3(2) . . ?
C10 C15 C2 122.9(2) . . ?
C29 C16 C17 119.4(2) . . ?
C29 C16 C1 120.8(2) . . ?
C17 C16 C1 119.81(19) . . ?
C29 C16 Na1 131.02(15) . . ?
C17 C16 Na1 63.02(12) . . ?
C1 C16 Na1 78.77(12) . . ?
O2 C17 C16 120.2(2) . . ?
O2 C17 C18 121.7(2) . . ?
C16 C17 C18 118.0(2) . . ?
O2 C17 Na1 58.02(11) . . ?
C16 C17 Na1 89.58(13) . . ?
C18 C17 Na1 122.80(15) . . ?
O2 C17 Na2 48.43(10) . . ?
C16 C17 Na2 93.72(13) . . ?
C18 C17 Na2 128.30(16) . . ?
Na1 C17 Na2 94.86(7) . . ?
C23 C18 C17 118.9(2) . . ?
C23 C18 C19 120.4(2) . . ?
C17 C18 C19 120.7(2) . . ?
C21 C19 C22 106.9(3) . . ?
C21 C19 C20 109.9(2) . . ?
C22 C19 C20 107.2(2) . . ?
C21 C19 C18 110.6(2) . . ?
C22 C19 C18 112.7(2) . . ?
C20 C19 C18 109.3(2) . . ?
C18 C23 C24 123.8(2) . . ?
C29 C24 C23 116.7(2) . . ?
C29 C24 C25 122.7(2) . . ?
C23 C24 C25 120.5(2) . . ?
C27 C25 C26 106.9(4) . . ?
C27 C25 C28 108.4(5) . . ?
C26 C25 C28 109.5(4) . . ?
C27 C25 C24 112.2(3) . . ?
C26 C25 C24 111.9(3) . . ?
C28 C25 C24 107.9(3) . . ?
C24 C29 C16 123.0(2) . . ?
C43 C30 C31 119.2(2) . . ?
C43 C30 C1 120.6(2) . . ?
C31 C30 C1 120.14(19) . . ?
C43 C30 Na2 132.15(16) . . ?
C31 C30 Na2 64.98(12) . . ?
C1 C30 Na2 77.24(12) . . ?
O3 C31 C30 119.99(19) . . ?
O3 C31 C32 121.9(2) . . ?
C30 C31 C32 118.12(19) . . ?
O3 C31 Na2 57.01(11) . . ?
C30 C31 Na2 87.54(13) . . ?
C32 C31 Na2 126.25(16) . . ?
O3 C31 Na3 48.97(11) . . ?
C30 C31 Na3 92.16(13) . . ?
C32 C31 Na3 129.50(15) . . ?
Na2 C31 Na3 91.80(7) . . ?
C37 C32 C31 118.8(2) . . ?
C37 C32 C33 119.6(2) . . ?
C31 C32 C33 121.5(2) . . ?
C36 C33 C34 110.1(2) . . ?
C36 C33 C35 106.3(2) . . ?
C34 C33 C35 107.1(2) . . ?
C36 C33 C32 110.9(2) . . ?
C34 C33 C32 109.6(2) . . ?
C35 C33 C32 112.6(2) . . ?
C32 C37 C38 123.9(2) . . ?
C43 C38 C37 116.5(2) . . ?
C43 C38 C39 123.4(2) . . ?
C37 C38 C39 119.9(2) . . ?
C40 C39 C42 109.0(3) . . ?
C40 C39 C38 112.4(2) . . ?
C42 C39 C38 108.0(2) . . ?
C40 C39 C41 107.4(2) . . ?
C42 C39 C41 109.1(3) . . ?
C38 C39 C41 110.7(2) . . ?
C38 C43 C30 123.3(2) . . ?
C101 O101 C104 104.7(3) . . ?
C101 O101 Na1 130.0(3) . . ?
C104 O101 Na1 124.1(2) . . ?
O101 C101 C102 106.7(6) . . ?
C103 C102 C101 105.4(5) . . ?
C102 C103 C104 104.8(5) . . ?
O101 C104 C103 107.0(4) . . ?
C201 O201 C204 107.2(2) . . ?
C201 O201 Na2 119.4(2) . . ?
C204 O201 Na2 127.98(17) . . ?
O201 C201 C202 109.3(3) . . ?
C201 C202 C203 103.1(3) . . ?
C204 C203 C202 103.9(3) . . ?
O201 C204 C203 107.6(3) . . ?
C304 O301 C301 108.3(2) . . ?
C304 O301 Na3 120.5(2) . . ?
C301 O301 Na3 124.75(19) . . ?
O301 C301 C302 107.7(3) . . ?
C303 C302 C301 105.5(3) . . ?
C302 C303 C304 105.8(4) . . ?
O301 C304 C303 108.0(3) . . ?
C401 O401 C402 106.0(18) . . ?
C403 C402 O401 103.4(17) . . ?
C403 C404 C401 111(2) . . ?
C402 C403 C404 104(2) . . ?
O401 C401 C404 103(2) . . ?

loop_
_geom_bond_atom_site_label_1
_geom_bond_atom_site_label_2
_geom_bond_distance
_geom_bond_site_symmetry_2
_geom_bond_publ_flag
Na1 O3 2.2802(18) 3_765 ?
Na1 O1 2.298(2) . ?
Na1 O2 2.3483(19) . ?
Na1 O101 2.383(2) . ?
Na1 C17 2.764(2) . ?
Na1 C3 2.954(3) . ?
Na1 C16 3.102(2) . ?
Na1 Na2 3.1767(13) 3_765 ?
Na1 Na3 3.1933(14) 3_765 ?
Na1 Na3 4.1495(14) . ?
Na1 Na2 4.2032(13) . ?
Na2 O2 2.2852(19) . ?
Na2 O1 2.3024(18) 3_765 ?
Na2 O3 2.3665(19) . ?
Na2 O201 2.412(2) . ?
Na2 C31 2.812(2) . ?
Na2 C17 2.941(2) . ?
Na2 C30 3.100(2) . ?
Na2 Na1 3.1767(13) 3_765 ?
Na2 Na3 3.2219(13) 3_765 ?
Na2 Na3 4.1425(14) . ?
Na3 O2 2.2867(18) 3_765 ?
Na3 O3 2.3091(19) . ?
Na3 O1 2.3590(19) . ?
Na3 O301 2.396(2) . ?
Na3 C3 2.791(2) . ?
Na3 C31 2.955(2) . ?
Na3 C2 3.045(2) . ?
Na3 C1 3.073(2) . ?
Na3 Na1 3.1933(14) 3_765 ?
Na3 Na2 3.2219(13) 3_765 ?
O1 C3 1.331(3) . ?
O1 Na2 2.3024(18) 3_765 ?
O2 C17 1.333(3) . ?
O2 Na3 2.2867(18) 3_765 ?
O3 C31 1.337(3) . ?
O3 Na1 2.2802(18) 3_765 ?
C1 C30 1.548(3) . ?
C1 C16 1.550(3) . ?
C1 C2 1.549(3) . ?
C2 C15 1.400(3) . ?
C2 C3 1.430(3) . ?
C3 C4 1.437(3) . ?
C4 C9 1.391(4) . ?
C4 C5 1.547(4) . ?
C5 C6 1.536(4) . ?
C5 C7 1.541(5) . ?
C5 C8 1.553(4) . ?
C9 C10 1.388(4) . ?
C10 C15 1.390(3) . ?
C10 C11 1.546(4) . ?
C11 C12 1.520(5) . ?
C11 C13 1.532(5) . ?
C11 C14 1.540(5) . ?
C16 C29 1.400(3) . ?
C16 C17 1.428(3) . ?
C17 C18 1.439(3) . ?
C18 C23 1.385(3) . ?
C18 C19 1.546(3) . ?
C19 C21 1.531(4) . ?
C19 C22 1.535(4) . ?
C19 C20 1.536(4) . ?
C23 C24 1.398(4) . ?
C24 C29 1.388(3) . ?
C24 C25 1.541(4) . ?
C25 C27 1.479(6) . ?
C25 C26 1.497(5) . ?
C25 C28 1.512(7) . ?
C30 C43 1.401(3) . ?
C30 C31 1.432(3) . ?
C31 C32 1.438(3) . ?
C32 C37 1.387(3) . ?
C32 C33 1.541(3) . ?
C33 C36 1.530(4) . ?
C33 C34 1.534(4) . ?
C33 C35 1.536(3) . ?
C37 C38 1.400(3) . ?
C38 C43 1.387(3) . ?
C38 C39 1.534(3) . ?
C39 C40 1.529(4) . ?
C39 C42 1.531(4) . ?
C39 C41 1.537(4) . ?
O101 C101 1.380(6) . ?
O101 C104 1.425(5) . ?
C101 C102 1.489(11) . ?
C102 C103 1.449(9) . ?
C103 C104 1.473(6) . ?
O201 C201 1.419(4) . ?
O201 C204 1.440(4) . ?
C201 C202 1.465(5) . ?
C202 C203 1.493(5) . ?
C203 C204 1.483(4) . ?
O301 C304 1.419(4) . ?
O301 C301 1.444(4) . ?
C301 C302 1.476(5) . ?
C302 C303 1.460(6) . ?
C303 C304 1.482(6) . ?
O401 C401 1.20(2) . ?
O401 C402 1.51(2) . ?
C402 C403 1.30(2) . ?
C404 C403 1.34(2) . ?
C404 C401 1.43(3) . ?

_journal_paper_doi 10.1021/ic991309q
